data_7217970
loop_
_publ_author_name
'Jones, Andrew O. F.'
'Leech, Charlotte K.'
'McIntyre, Garry J.'
'Wilson, Chick C.'
'Thomas, Lynne H.'

_publ_section_title
;
 Engineering short, strong hydrogen bonds in urea di-carboxylic acid
 complexes
;
_journal_issue 35
_journal_name_full CrystEngComm
_journal_page_first 8177
_journal_paper_doi 10.1039/C4CE00587B
_journal_volume 16
_journal_year 2014
_chemical_formula_sum 'C6 H14 N4 O6'
_chemical_formula_weight 238.21
_chemical_name_common
;
 bis(urea) succinic acid
;
_chemical_name_systematic
;
 bis(urea) butanedioic acid
;
_space_group_IT_number 14
_symmetry_cell_setting monoclinic
_symmetry_space_group_name_Hall '-P 2ybc'
_symmetry_space_group_name_H-M 'P 1 21/c 1'
_atom_sites_solution_hydrogens difmap
_atom_sites_solution_primary direct
_atom_sites_solution_secondary difmap
_audit_creation_method SHELXL-97
_audit_update_record
;
2012-03-19 # Formatted by publCIF
;
_cell_angle_alpha 90.00
_cell_angle_beta 96.659(4)
_cell_angle_gamma 90.00
_cell_formula_units_Z 2
_cell_length_a 5.6366(6)
_cell_length_b 8.2568(10)
_cell_length_c 12.2790(13)
_cell_measurement_reflns_used 4257
_cell_measurement_temperature 300
_cell_measurement_theta_max 55.11
_cell_measurement_theta_min 6.68
_cell_volume 567.61(11)
_computing_cell_refinement 'CrystalClear 1.4.0 (Rigaku, 2008)'
_computing_data_collection 'CrystalClear 1.4.0 (Rigaku, 2008)'
_computing_data_reduction 'CrystalClear 1.4.0 (Rigaku, 2008)'
_computing_molecular_graphics 'Mercury (McRae, 2006)'
_computing_publication_material 'WINGX (Farrugia, 1999)'
_computing_structure_refinement 'SHELXL-97 (Sheldrick, 2008)'
_computing_structure_solution 'SHELXS-97 (Sheldrick, 2008)'
_diffrn_ambient_temperature 300
_diffrn_measured_fraction_theta_full 0.993
_diffrn_measured_fraction_theta_max 0.993
_diffrn_measurement_device_type
;
'Rigaku R-AXIS RAPID IP Image Plate diffractometer'
;
_diffrn_measurement_method 'Image plate'
_diffrn_radiation_monochromator graphite
_diffrn_radiation_source 'fine-focus sealed tube'
_diffrn_radiation_type MoK\a
_diffrn_radiation_wavelength 0.71075
_diffrn_reflns_av_R_equivalents 0.0258
_diffrn_reflns_av_sigmaI/netI 0.0192
_diffrn_reflns_limit_h_max 7
_diffrn_reflns_limit_h_min -7
_diffrn_reflns_limit_k_max 10
_diffrn_reflns_limit_k_min -10
_diffrn_reflns_limit_l_max 15
_diffrn_reflns_limit_l_min -15
_diffrn_reflns_number 7067
_diffrn_reflns_theta_full 27.47
_diffrn_reflns_theta_max 27.47
_diffrn_reflns_theta_min 3.34
_exptl_absorpt_coefficient_mu 0.124
_exptl_absorpt_correction_T_max 1.0000
_exptl_absorpt_correction_T_min 0.9267
_exptl_absorpt_correction_type multi-scan
_exptl_absorpt_process_details 'ABSCOR, Rigaku 1995'
_exptl_crystal_colour colourless
_exptl_crystal_density_diffrn 1.394
_exptl_crystal_density_method 'not measured'
_exptl_crystal_description block
_exptl_crystal_F_000 252
_exptl_crystal_size_max 0.3
_exptl_crystal_size_mid 0.2
_exptl_crystal_size_min 0.2
_refine_diff_density_max 0.144
_refine_diff_density_min -0.182
_refine_diff_density_rms 0.038
_refine_ls_extinction_method none
_refine_ls_goodness_of_fit_ref 1.142
_refine_ls_hydrogen_treatment refall
_refine_ls_matrix_type full
_refine_ls_number_parameters 101
_refine_ls_number_reflns 1293
_refine_ls_number_restraints 0
_refine_ls_restrained_S_all 1.142
_refine_ls_R_factor_all 0.0621
_refine_ls_R_factor_gt 0.0351
_refine_ls_shift/su_max 0.000
_refine_ls_shift/su_mean 0.000
_refine_ls_structure_factor_coef Fsqd
_refine_ls_weighting_details 'calc w=1/[\s^2^(Fo^2^)+(0.0501P)^2^+0.0409P] where P=(Fo^2^+2Fc^2^)/3'
_refine_ls_weighting_scheme calc
_refine_ls_wR_factor_gt 0.0848
_refine_ls_wR_factor_ref 0.1074
_reflns_number_gt 812
_reflns_number_total 1293
_reflns_threshold_expression >2\s(I)
_cod_duplicate_entry 7214505
_cod_data_source_file c4ce00587b2.cif
_cod_data_source_block u_suc_300k
_cod_original_sg_symbol_H-M P21/c
_cod_database_code 7217970

loop_
_symmetry_equiv_pos_as_xyz
'x, y, z'
'-x, y+1/2, -z+1/2'
'-x, -y, -z'
'x, -y-1/2, z-1/2'

loop_
_atom_site_label
_atom_site_type_symbol
_atom_site_fract_x
_atom_site_fract_y
_atom_site_fract_z
_atom_site_U_iso_or_equiv
_atom_site_adp_type
_atom_site_occupancy
_atom_site_symmetry_multiplicity
_atom_site_calc_flag
H2 H 0.979(3) 0.619(2) 0.4168(15) 0.064(5) Uiso 1 1 d
H7 H -0.041(4) 0.454(2) 0.1023(18) 0.070(6) Uiso 1 1 d
H3 H 0.814(3) 0.470(2) 0.4138(14) 0.054(4) Uiso 1 1 d
H6 H 0.073(3) 0.451(2) 0.2204(16) 0.065(6) Uiso 1 1 d
H4 H 0.529(4) 0.696(3) 0.1948(17) 0.087(7) Uiso 1 1 d
H1 H 0.448(4) 0.768(3) 0.498(2) 0.104(7) Uiso 1 1 d
H5 H 0.399(4) 0.601(3) 0.278(2) 0.084(6) Uiso 1 1 d
O1 O 0.7399(2) 0.64117(14) 0.62058(8) 0.0588(4) Uani 1 1 d
O3 O 0.2461(2) 0.63133(14) 0.03603(8) 0.0597(4) Uani 1 1 d
O2 O 0.5668(2) 0.70910(15) 0.45536(9) 0.0600(4) Uani 1 1 d
C2 C 0.9057(3) 0.5428(2) 0.46215(12) 0.0470(4) Uani 1 1 d
N2 N 0.0657(3) 0.4863(2) 0.15702(13) 0.0583(4) Uani 1 1 d
C1 C 0.7318(3) 0.63549(18) 0.52138(11) 0.0440(4) Uani 1 1 d
C3 C 0.2416(3) 0.5821(2) 0.13254(11) 0.0497(4) Uani 1 1 d
N1 N 0.4086(3) 0.6264(3) 0.21234(14) 0.0834(6) Uani 1 1 d

loop_
_atom_site_aniso_label
_atom_site_aniso_U_11
_atom_site_aniso_U_22
_atom_site_aniso_U_33
_atom_site_aniso_U_23
_atom_site_aniso_U_13
_atom_site_aniso_U_12
O1 0.0642(8) 0.0754(8) 0.0364(6) 0.0035(5) 0.0039(5) 0.0199(6)
O3 0.0648(8) 0.0745(8) 0.0373(6) 0.0106(5) -0.0050(5) -0.0244(6)
O2 0.0649(8) 0.0751(8) 0.0381(6) -0.0019(5) -0.0029(5) 0.0269(6)
C2 0.0499(9) 0.0514(9) 0.0391(8) -0.0002(7) 0.0030(7) 0.0056(7)
N2 0.0623(9) 0.0717(10) 0.0395(8) 0.0111(7) 0.0001(7) -0.0155(7)
C1 0.0466(8) 0.0459(8) 0.0384(8) 0.0022(6) 0.0007(6) 0.0016(7)
C3 0.0537(9) 0.0564(9) 0.0376(8) 0.0040(7) -0.0008(7) -0.0058(8)
N1 0.0868(13) 0.1190(16) 0.0395(9) 0.0163(9) -0.0134(8) -0.0471(11)

loop_
_atom_type_symbol
_atom_type_description
_atom_type_scat_dispersion_real
_atom_type_scat_dispersion_imag
_atom_type_scat_source
C C 0.0033 0.0016 'International Tables Vol C Tables 4.2.6.8 and 6.1.1.4'
H H 0.0000 0.0000 'International Tables Vol C Tables 4.2.6.8 and 6.1.1.4'
N N 0.0061 0.0033 'International Tables Vol C Tables 4.2.6.8 and 6.1.1.4'
O O 0.0106 0.0060 'International Tables Vol C Tables 4.2.6.8 and 6.1.1.4'

loop_
_geom_angle_atom_site_label_1
_geom_angle_atom_site_label_2
_geom_angle_atom_site_label_3
_geom_angle
_geom_angle_site_symmetry_3
C1 C2 C2 113.30(15) 3_766
O1 C1 O2 122.97(14) .
O1 C1 C2 123.81(13) .
O2 C1 C2 113.22(12) .
O3 C3 N1 121.07(15) .
O3 C3 N2 120.22(15) .
N1 C3 N2 118.70(15) .

loop_
_geom_bond_atom_site_label_1
_geom_bond_atom_site_label_2
_geom_bond_distance
_geom_bond_site_symmetry_2
O1 C1 1.2145(16) .
O3 C3 1.2560(17) .
O2 C1 1.3103(18) .
C2 C1 1.497(2) .
C2 C2 1.505(3) 3_766
N2 C3 1.330(2) .
C3 N1 1.329(2) .

loop_
_geom_hbond_atom_site_label_D
_geom_hbond_atom_site_label_H
_geom_hbond_atom_site_label_A
_geom_hbond_distance_DH
_geom_hbond_distance_HA
_geom_hbond_distance_DA
_geom_hbond_angle_DHA
_geom_hbond_site_symmetry_A
O2 H1 O3 1.02(3) 1.52(3) 2.5298(15) 167(2) 4_576
N1 H4 O1 0.93(2) 2.08(2) 2.988(2) 165.7(19) 4_575
